data_2100020
loop_
_publ_author_name
'Richard E. Marsh'

_publ_section_title
;
 Space group <i>P</i>1: an update
;
_journal_issue 3
_journal_name_full 'Acta Crystallographica Section B'
_journal_page_first 359
_journal_page_last 359
_journal_paper_doi 10.1107/S0108768105009651
_journal_volume 61
_journal_year 2005
_chemical_formula_moiety 'C30 H23 N2 O Cl3 P S Re'
_chemical_formula_sum 'C30 H23 Cl3 N2 O P Re S'
_space_group_crystal_system triclinic
_space_group_IT_number 2
_space_group_name_Hall '-P 1'
_space_group_name_H-M_alt 'P -1'
_symmetry_space_group_name_H-M 'P -1'
_audit_creation_method CRYM
_cell_angle_alpha 91.08
_cell_angle_beta 89.92
_cell_angle_gamma 106.98
_cell_formula_units_Z 2
_cell_length_a 10.3690
_cell_length_b 11.4590
_cell_length_c 13.7870
_cell_volume 1566.444
_cod_data_source_file bk0148.cif
_cod_data_source_block AGECIY
_cod_depositor_comments
;
  Added moiety chemical formula and Z value from Marsh (2005) paper.
  The summary chemical formula is calculated from moiety formula using
  AdHocParser
  (svn://www.crystallography.net/cod-tools/trunk/Formulae/AdHocParser.yp,
  revision 1441.)

  Andrius Merkys
  2013-11-11
;
_cod_original_sg_symbol_H-M P-1
_cod_original_formula_sum 'not given'
_cod_database_code 2100020

loop_
_space_group_symop_id
_space_group_symop_operation_xyz
1 x,y,z
2 -x,-y,-z

loop_
_atom_site_label
_atom_site_fract_x
_atom_site_fract_y
_atom_site_fract_z
_atom_site_type_symbol
Re1 1.08572 0.23603 0.24054 Re
N1 0.99715 -0.17965 0.88925 N
S1 1.17760 -0.02800 0.99885 S
Cl1 1.09185 -0.31390 0.72920 Cl
Cl2 0.73920 -0.15725 0.79720 Cl
Cl6 0.16440 0.27765 0.40080 Cl
P1 0.69905 -0.53015 0.77005 P
O1 0.80250 -0.41230 0.79405 O
N2 1.03860 -0.06140 0.73410 N
C1 1.04660 -0.00155 0.64690 C
C2 1.14935 0.10430 0.63210 C
C3 1.24415 0.15035 0.70450 C
C4 1.23610 0.09055 0.79165 C
C5 1.13335 -0.01530 0.80650 C
C6 1.10490 -0.06855 0.88320 C
C7 0.97815 -0.21590 0.98545 C
C8 1.06695 -0.14575 1.05410 C
C9 1.05885 -0.18060 1.14970 C
C10 0.96190 -0.28555 1.17670 C
C11 0.87300 -0.35565 1.10810 C
C12 0.88125 -0.32085 1.01245 C
C13 0.64765 -0.61240 0.87925 C
C14 0.74725 -0.63385 0.93685 C
C15 0.71295 -0.70345 1.01935 C
C16 0.57895 -0.75165 1.04425 C
C17 0.47935 -0.73020 0.98660 C
C18 0.51365 -0.66065 0.90415 C
C19 0.75370 -0.64030 0.69080 C
C20 0.70430 -0.76480 0.70150 C
C21 0.75040 -0.84235 0.64145 C
C22 0.84595 -0.79535 0.57080 C
C23 0.89530 -0.67085 0.56010 C
C24 0.84920 -0.59335 0.62015 C
C25 0.55350 -0.50770 0.71665 C
C26 0.47925 -0.43765 0.75890 C
C27 0.36000 -0.43340 0.71580 C
C28 0.31500 -0.49925 0.63050 C
C29 0.38930 -0.56935 0.58825 C
C30 0.50850 -0.57355 0.63135 C
